data_4517233
loop_
_publ_author_name
'Alice Heskia'
'Thierry Maris'
'James D. Wuest'

_publ_section_title
;
 Foiling Normal Patterns of Crystallization by Design. Polymorphism of
 Phosphangulene Chalcogenides
;
_journal_name_full 'Cryst. Growth & Design'
_journal_page_first 5390
_journal_page_last 5406
_journal_paper_doi 10.1021/acs.cgd.9b00907
_journal_volume 19
_journal_year 2019
_chemical_formula_moiety '0.5(C18 H9 O3.54 P S0.46), 0.5(C18 H9 O3.91 P S0.09)'
_chemical_formula_sum 'C18 H9 O3.72 P S0.28'
_chemical_formula_weight 324.64
_chemical_name_common 'phosphangulene oxyde : phosphangulene sulfide 0.91:0.09'
_space_group_crystal_system monoclinic
_space_group_IT_number 14
_space_group_name_Hall '-P 2ybc'
_space_group_name_H-M_alt 'P 1 21/c 1'
_atom_sites_solution_hydrogens geom
_atom_sites_solution_primary dual
_audit_contact_author_name
;
;
_audit_creation_date 2018-11-19
_audit_creation_method
;
Olex2 1.2
(compiled 2018.05.29 svn.r3508 for OlexSys, GUI svn.r5506)
;
_cell_angle_alpha 90
_cell_angle_beta 101.205(2)
_cell_angle_gamma 90
_cell_formula_units_Z 8
_cell_length_a 14.4805(5)
_cell_length_b 16.6226(6)
_cell_length_c 11.7323(4)
_cell_measurement_reflns_used 9855
_cell_measurement_temperature 150
_cell_measurement_theta_max 60.633
_cell_measurement_theta_min 2.707
_cell_volume 2770.18(17)
_computing_cell_refinement
;        
SAINT (2013) V8.37A; Integration Software for Single Crystal Data. 
Bruker AXS Inc., Madison, WI 53719-1173.'
;
_computing_data_collection
;
APEX 2 (2013) Bruker AXS Inc., Madison, WI 53719-1173.
;
_computing_data_reduction
;        
SAINT (2013) V8.37A; Integration Software for Single Crystal Data. 
Bruker AXS Inc., Madison, WI 53719-1173.'
;
_computing_molecular_graphics 'Olex2 (Dolomanov et al., 2009)'
_computing_publication_material 'Olex2 (Dolomanov et al., 2009)'
_computing_structure_refinement 'XL (Sheldrick, 2008)'
_computing_structure_solution 'XT (Sheldrick, 2015)'
_diffrn_ambient_temperature 150
_diffrn_detector 'CMOS Area detector'
_diffrn_detector_area_resol_mean 10.24
_diffrn_detector_type 'Bruker Photon 100 CMOS Detector'
_diffrn_measured_fraction_theta_full 0.993
_diffrn_measured_fraction_theta_max 0.992
_diffrn_measurement_device 'k-geometry diffractometer'
_diffrn_measurement_device_type 'Bruker Venture Metaljet'
_diffrn_measurement_method '\w and \f scans'
_diffrn_radiation_collimation 'Focusing mirrors'
_diffrn_radiation_monochromator 'Helios MX Mirror Optics'
_diffrn_radiation_probe x-ray
_diffrn_radiation_type GaK\a
_diffrn_radiation_wavelength 1.34139
_diffrn_reflns_av_R_equivalents 0.0332
_diffrn_reflns_av_unetI/netI 0.0220
_diffrn_reflns_Laue_measured_fraction_full 0.993
_diffrn_reflns_Laue_measured_fraction_max 0.992
_diffrn_reflns_limit_h_max 18
_diffrn_reflns_limit_h_min -18
_diffrn_reflns_limit_k_max 21
_diffrn_reflns_limit_k_min -21
_diffrn_reflns_limit_l_max 14
_diffrn_reflns_limit_l_min -15
_diffrn_reflns_number 46622
_diffrn_reflns_point_group_measured_fraction_full 0.993
_diffrn_reflns_point_group_measured_fraction_max 0.992
_diffrn_reflns_theta_full 53.594
_diffrn_reflns_theta_max 60.685
_diffrn_reflns_theta_min 2.706
_diffrn_source 'Metal Jet'
_diffrn_source_target Ga
_diffrn_source_type 'Gallium Liquid Metal Jet Source'
_exptl_absorpt_coefficient_mu 1.508
_exptl_absorpt_correction_T_max 0.7519
_exptl_absorpt_correction_T_min 0.6557
_exptl_absorpt_correction_type multi-scan
_exptl_absorpt_process_details
;
SADABS-2016/2 (Bruker,2016/2) was used for absorption correction. 
wR2(int) was 0.1210 before and 0.0568 after correction. 
The Ratio of minimum to maximum transmission is 0.8721. 
The \l/2 correction factor is Not present.'
;
_exptl_crystal_colour 'clear light colourless'
_exptl_crystal_colour_lustre clear
_exptl_crystal_colour_modifier light
_exptl_crystal_colour_primary colourless
_exptl_crystal_density_diffrn 1.557
_exptl_crystal_description Needle
_exptl_crystal_F_000 1330
_exptl_crystal_size_max 0.31
_exptl_crystal_size_mid 0.08
_exptl_crystal_size_min 0.03
_refine_diff_density_max 0.363
_refine_diff_density_min -0.382
_refine_diff_density_rms 0.058
_refine_ls_extinction_coef 0.0043(2)
_refine_ls_extinction_expression Fc^*^=kFc[1+0.001xFc^2^\l^3^/sin(2\q)]^-1/4^
_refine_ls_extinction_method 'SHELXL-2018/3 (Sheldrick 2018)'
_refine_ls_goodness_of_fit_ref 1.070
_refine_ls_hydrogen_treatment constr
_refine_ls_matrix_type full
_refine_ls_number_parameters 424
_refine_ls_number_reflns 6332
_refine_ls_number_restraints 2
_refine_ls_restrained_S_all 1.074
_refine_ls_R_factor_all 0.0487
_refine_ls_R_factor_gt 0.0405
_refine_ls_shift/su_max 0.001
_refine_ls_shift/su_mean 0.000
_refine_ls_structure_factor_coef Fsqd
_refine_ls_weighting_details 'w=1/[\s^2^(Fo^2^)+(0.0465P)^2^+1.8120P] where P=(Fo^2^+2Fc^2^)/3'
_refine_ls_weighting_scheme calc
_refine_ls_wR_factor_gt 0.0992
_refine_ls_wR_factor_ref 0.1038
_reflns_Friedel_coverage 0.000
_reflns_Friedel_fraction_full .
_reflns_Friedel_fraction_max .
_reflns_number_gt 5536
_reflns_number_total 6332
_reflns_threshold_expression 'I > 2\s(I)'
_cod_data_source_file phango_phangs_jw21262.cif
_cod_data_source_block jw21262
_cod_depositor_comments
;
The following automatic conversions were performed:

data item '_diffrn_radiation_probe' value 'X-ray' was changed to
'x-ray' in accordance with the built-in table derived from the CIF
Core dictionary named 'cif_core.dic' version 2.4.5 last updated on
2014-11-21.

Automatic conversion script
Id: cif_fix_values 6909 2019-04-08 15:41:33Z antanas 
;
_cod_database_code 4517233

loop_
_space_group_symop_id
_space_group_symop_operation_xyz
1 'x, y, z'
2 '-x, y+1/2, -z+1/2'
3 '-x, -y, -z'
4 'x, -y-1/2, z-1/2'

loop_
_atom_site_label
_atom_site_type_symbol
_atom_site_fract_x
_atom_site_fract_y
_atom_site_fract_z
_atom_site_U_iso_or_equiv
_atom_site_adp_type
_atom_site_occupancy
_atom_site_site_symmetry_order
_atom_site_calc_flag
_atom_site_refinement_flags_posn
_atom_site_refinement_flags_adp
_atom_site_refinement_flags_occupancy
_atom_site_disorder_assembly
_atom_site_disorder_group
S4B S 0.87394(11) 0.69377(11) 0.31489(14) 0.0276(5) Uani 0.459(6) 1 d D . P A 1
O4B O 0.8606(3) 0.6737(3) 0.3269(4) 0.0276(5) Uani 0.541(6) 1 d D . P A 2
P1B P 0.79544(3) 0.61983(3) 0.37896(4) 0.02616(12) Uani 1 1 d D . . . .
O1B O 0.59355(9) 0.64576(8) 0.26811(11) 0.0314(3) Uani 1 1 d . . . . .
O2B O 0.81203(9) 0.64760(8) 0.63441(11) 0.0340(3) Uani 1 1 d . . . . .
O3B O 0.84031(9) 0.44672(8) 0.34666(12) 0.0354(3) Uani 1 1 d . . . . .
C1B C 0.70884(12) 0.66156(10) 0.44636(16) 0.0271(4) Uani 1 1 d . . . . .
C2B C 0.61794(13) 0.67306(10) 0.38202(16) 0.0285(4) Uani 1 1 d . . . . .
C3B C 0.55038(13) 0.71075(11) 0.43206(19) 0.0353(4) Uani 1 1 d . . . . .
H3B H 0.489430 0.721751 0.387976 0.042 Uiso 1 1 calc R . . . .
C4B C 0.57441(14) 0.73211(11) 0.54913(19) 0.0379(5) Uani 1 1 d . . . . .
H4B H 0.530137 0.760951 0.583393 0.045 Uiso 1 1 calc R . . . .
C5B C 0.66153(14) 0.71237(11) 0.61736(18) 0.0352(4) Uani 1 1 d . . . . .
H5B H 0.675275 0.724987 0.697859 0.042 Uiso 1 1 calc R . . . .
C6B C 0.72735(13) 0.67414(10) 0.56560(16) 0.0297(4) Uani 1 1 d . . . . .
C7B C 0.84422(12) 0.55272(10) 0.48955(16) 0.0279(4) Uani 1 1 d . . . . .
C8B C 0.85084(12) 0.57510(11) 0.60522(17) 0.0300(4) Uani 1 1 d . . . . .
C9B C 0.89516(14) 0.52478(12) 0.69278(18) 0.0372(4) Uani 1 1 d . . . . .
H9B H 0.903618 0.540369 0.772037 0.045 Uiso 1 1 calc R . . . .
C10B C 0.92715(14) 0.45024(12) 0.66112(19) 0.0386(5) Uani 1 1 d . . . . .
H10B H 0.961422 0.416663 0.720048 0.046 Uiso 1 1 calc R . . . .
C11B C 0.91077(13) 0.42336(11) 0.54687(19) 0.0364(4) Uani 1 1 d . . . . .
H11B H 0.929965 0.371084 0.528409 0.044 Uiso 1 1 calc R . . . .
C12B C 0.86595(12) 0.47437(11) 0.46073(17) 0.0305(4) Uani 1 1 d . . . . .
C13B C 0.72337(13) 0.55102(10) 0.28938(15) 0.0272(4) Uani 1 1 d . . . . .
C14B C 0.63131(13) 0.57259(11) 0.23997(15) 0.0285(4) Uani 1 1 d . . . . .
C15B C 0.57481(14) 0.52011(12) 0.16464(16) 0.0335(4) Uani 1 1 d . . . . .
H15B H 0.513341 0.535191 0.126208 0.040 Uiso 1 1 calc R . . . .
C16B C 0.61136(15) 0.44487(13) 0.14755(17) 0.0374(4) Uani 1 1 d . . . . .
H16B H 0.574754 0.409430 0.093262 0.045 Uiso 1 1 calc R . . . .
C17B C 0.69906(15) 0.41895(12) 0.20619(17) 0.0353(4) Uani 1 1 d . . . . .
H17B H 0.720421 0.365937 0.195654 0.042 Uiso 1 1 calc R . . . .
C18B C 0.75451(13) 0.47233(11) 0.28033(16) 0.0303(4) Uani 1 1 d . . . . .
O4A O 0.3693(3) 0.6723(2) 0.0843(4) 0.0320(6) Uani 0.910(5) 1 d D . P B 1
S4A S 0.3831(12) 0.6863(10) 0.0792(17) 0.0320(6) Uani 0.090(5) 1 d D . P B 2
P1A P 0.29728(3) 0.62969(2) 0.13544(4) 0.02372(11) Uani 1 1 d D . . . .
O1A O 0.36916(9) 0.46924(7) 0.22910(11) 0.0297(3) Uani 1 1 d . . . . .
O2A O 0.12187(9) 0.60090(8) -0.04104(11) 0.0306(3) Uani 1 1 d . . . . .
O3A O 0.24306(9) 0.72222(7) 0.33137(11) 0.0322(3) Uani 1 1 d . . . . .
C1A C 0.25621(12) 0.53609(10) 0.07912(15) 0.0250(3) Uani 1 1 d . . . . .
C2A C 0.30038(12) 0.46625(10) 0.12803(15) 0.0269(4) Uani 1 1 d . . . . .
C3A C 0.27469(14) 0.39262(11) 0.07582(18) 0.0341(4) Uani 1 1 d . . . . .
H3A H 0.306849 0.344673 0.104177 0.041 Uiso 1 1 calc R . . . .
C4A C 0.20054(15) 0.39100(12) -0.01915(18) 0.0371(4) Uani 1 1 d . . . . .
H4A H 0.185043 0.341370 -0.058361 0.044 Uiso 1 1 calc R . . . .
C5A C 0.14795(14) 0.45896(12) -0.05938(17) 0.0338(4) Uani 1 1 d . . . . .
H5A H 0.094716 0.455320 -0.120891 0.041 Uiso 1 1 calc R . . . .
C6A C 0.17557(12) 0.53188(10) -0.00705(15) 0.0275(4) Uani 1 1 d . . . . .
C7A C 0.18808(12) 0.67487(10) 0.13416(15) 0.0254(3) Uani 1 1 d . . . . .
C8A C 0.11293(13) 0.65767(10) 0.04383(15) 0.0274(4) Uani 1 1 d . . . . .
C9A C 0.02737(13) 0.69575(11) 0.03916(17) 0.0333(4) Uani 1 1 d . . . . .
H9A H -0.023375 0.687419 -0.024418 0.040 Uiso 1 1 calc R . . . .
C10A C 0.01781(14) 0.74666(12) 0.13041(19) 0.0376(4) Uani 1 1 d . . . . .
H10A H -0.039501 0.775379 0.125938 0.045 Uiso 1 1 calc R . . . .
C11A C 0.08876(14) 0.75720(11) 0.22792(18) 0.0352(4) Uani 1 1 d . . . . .
H11A H 0.079114 0.790035 0.290847 0.042 Uiso 1 1 calc R . . . .
C12A C 0.17367(13) 0.71851(10) 0.23054(16) 0.0284(4) Uani 1 1 d . . . . .
C13A C 0.32350(11) 0.60291(10) 0.28188(15) 0.0248(3) Uani 1 1 d . . . . .
C14A C 0.36113(11) 0.52697(10) 0.31328(15) 0.0259(3) Uani 1 1 d . . . . .
C15A C 0.38917(12) 0.50795(11) 0.42940(16) 0.0297(4) Uani 1 1 d . . . . .
H15A H 0.417646 0.457564 0.452733 0.036 Uiso 1 1 calc R . . . .
C16A C 0.37452(12) 0.56474(12) 0.51138(16) 0.0314(4) Uani 1 1 d . . . . .
H16A H 0.398346 0.553886 0.591171 0.038 Uiso 1 1 calc R . . . .
C17A C 0.32648(13) 0.63683(11) 0.48175(16) 0.0313(4) Uani 1 1 d . . . . .
H17A H 0.313640 0.672771 0.539676 0.038 Uiso 1 1 calc R . . . .
C18A C 0.29835(12) 0.65390(10) 0.36509(16) 0.0272(4) Uani 1 1 d . . . . .

loop_
_atom_site_aniso_label
_atom_site_aniso_U_11
_atom_site_aniso_U_22
_atom_site_aniso_U_33
_atom_site_aniso_U_23
_atom_site_aniso_U_13
_atom_site_aniso_U_12
S4B 0.0269(7) 0.0246(9) 0.0326(6) 0.0068(5) 0.0093(4) -0.0080(5)
O4B 0.0269(7) 0.0246(9) 0.0326(6) 0.0068(5) 0.0093(4) -0.0080(5)
P1B 0.0261(2) 0.0241(2) 0.0295(2) 0.00311(17) 0.00852(18) -0.00214(16)
O1B 0.0323(7) 0.0310(6) 0.0305(7) 0.0049(5) 0.0051(5) 0.0026(5)
O2B 0.0358(7) 0.0311(6) 0.0334(7) -0.0062(5) 0.0022(6) -0.0032(5)
O3B 0.0355(7) 0.0335(7) 0.0386(8) -0.0025(6) 0.0104(6) 0.0065(5)
C1B 0.0294(8) 0.0198(7) 0.0337(9) 0.0008(7) 0.0102(7) -0.0020(6)
C2B 0.0308(9) 0.0222(8) 0.0334(10) 0.0044(7) 0.0085(7) -0.0023(6)
C3B 0.0292(9) 0.0266(9) 0.0518(12) 0.0019(8) 0.0118(9) 0.0000(7)
C4B 0.0390(10) 0.0284(9) 0.0504(12) -0.0070(8) 0.0191(9) -0.0002(8)
C5B 0.0436(11) 0.0265(9) 0.0383(11) -0.0088(8) 0.0148(9) -0.0049(8)
C6B 0.0328(9) 0.0224(8) 0.0338(10) -0.0031(7) 0.0063(8) -0.0053(7)
C7B 0.0233(8) 0.0270(8) 0.0333(10) 0.0026(7) 0.0053(7) -0.0021(6)
C8B 0.0266(8) 0.0283(8) 0.0340(10) 0.0004(7) 0.0033(7) -0.0064(7)
C9B 0.0334(10) 0.0396(10) 0.0357(11) 0.0033(8) -0.0005(8) -0.0081(8)
C10B 0.0300(9) 0.0363(10) 0.0451(12) 0.0113(9) -0.0035(8) -0.0048(8)
C11B 0.0282(9) 0.0283(9) 0.0518(12) 0.0065(8) 0.0058(8) 0.0009(7)
C12B 0.0258(8) 0.0292(9) 0.0376(10) 0.0018(7) 0.0087(8) -0.0003(7)
C13B 0.0318(9) 0.0275(8) 0.0242(8) 0.0019(7) 0.0103(7) -0.0020(7)
C14B 0.0327(9) 0.0300(9) 0.0245(9) 0.0046(7) 0.0102(7) -0.0018(7)
C15B 0.0348(9) 0.0413(10) 0.0244(9) 0.0028(8) 0.0061(8) -0.0053(8)
C16B 0.0469(11) 0.0421(10) 0.0251(9) -0.0067(8) 0.0114(8) -0.0109(9)
C17B 0.0469(11) 0.0314(9) 0.0321(10) -0.0055(8) 0.0187(9) -0.0022(8)
C18B 0.0326(9) 0.0321(9) 0.0290(9) -0.0005(7) 0.0131(7) 0.0005(7)
O4A 0.0298(15) 0.0338(17) 0.0340(9) 0.0075(11) 0.0103(9) -0.0078(9)
S4A 0.0298(15) 0.0338(17) 0.0340(9) 0.0075(11) 0.0103(9) -0.0078(9)
P1A 0.0249(2) 0.0227(2) 0.0235(2) 0.00235(16) 0.00465(17) -0.00237(15)
O1A 0.0288(6) 0.0273(6) 0.0324(7) 0.0010(5) 0.0045(5) 0.0050(5)
O2A 0.0338(7) 0.0324(6) 0.0237(6) 0.0007(5) 0.0013(5) 0.0010(5)
O3A 0.0381(7) 0.0253(6) 0.0304(7) -0.0044(5) 0.0001(6) 0.0021(5)
C1A 0.0275(8) 0.0249(8) 0.0247(8) -0.0003(6) 0.0102(7) -0.0021(6)
C2A 0.0261(8) 0.0272(8) 0.0289(9) -0.0002(7) 0.0093(7) -0.0005(6)
C3A 0.0394(10) 0.0262(9) 0.0389(11) -0.0029(8) 0.0128(9) 0.0022(7)
C4A 0.0458(11) 0.0303(9) 0.0371(11) -0.0106(8) 0.0130(9) -0.0053(8)
C5A 0.0365(10) 0.0374(10) 0.0274(9) -0.0068(8) 0.0058(8) -0.0056(8)
C6A 0.0316(9) 0.0292(8) 0.0233(9) 0.0012(7) 0.0091(7) -0.0019(7)
C7A 0.0282(8) 0.0212(7) 0.0266(9) 0.0041(6) 0.0051(7) 0.0000(6)
C8A 0.0312(9) 0.0257(8) 0.0249(9) 0.0051(7) 0.0040(7) 0.0000(7)
C9A 0.0302(9) 0.0317(9) 0.0354(10) 0.0060(8) -0.0001(8) 0.0016(7)
C10A 0.0331(10) 0.0323(9) 0.0470(12) 0.0042(8) 0.0071(9) 0.0090(8)
C11A 0.0417(11) 0.0265(9) 0.0379(11) -0.0020(8) 0.0091(9) 0.0069(8)
C12A 0.0330(9) 0.0214(8) 0.0295(9) 0.0008(7) 0.0031(7) -0.0002(7)
C13A 0.0219(8) 0.0264(8) 0.0254(8) 0.0019(6) 0.0028(6) -0.0030(6)
C14A 0.0219(7) 0.0268(8) 0.0288(9) 0.0018(7) 0.0050(7) -0.0024(6)
C15A 0.0245(8) 0.0294(8) 0.0342(10) 0.0093(7) 0.0030(7) -0.0026(7)
C16A 0.0275(8) 0.0403(10) 0.0252(9) 0.0071(7) 0.0019(7) -0.0070(7)
C17A 0.0313(9) 0.0360(9) 0.0263(9) -0.0008(7) 0.0051(7) -0.0050(7)
C18A 0.0264(8) 0.0249(8) 0.0292(9) -0.0005(7) 0.0024(7) -0.0033(6)

loop_
_atom_type_symbol
_atom_type_description
_atom_type_scat_dispersion_real
_atom_type_scat_dispersion_imag
_atom_type_scat_source
C C 0.0137 0.0067 'International Tables Vol C Tables 4.2.6.8 and 6.1.1.4'
H H 0.0000 0.0000 'International Tables Vol C Tables 4.2.6.8 and 6.1.1.4'
O O 0.0389 0.0241 'International Tables Vol C Tables 4.2.6.8 and 6.1.1.4'
P P 0.2543 0.3332 'International Tables Vol C Tables 4.2.6.8 and 6.1.1.4'
S S 0.2925 0.4295 'International Tables Vol C Tables 4.2.6.8 and 6.1.1.4'

loop_
_geom_angle_atom_site_label_1
_geom_angle_atom_site_label_2
_geom_angle_atom_site_label_3
_geom_angle
_geom_angle_site_symmetry_1
_geom_angle_site_symmetry_3
O4B P1B C1B 120.39(18) . .
O4B P1B C7B 118.82(18) . .
O4B P1B C13B 119.29(18) . .
C1B P1B S4B 116.93(7) . .
C1B P1B C7B 97.98(8) . .
C1B P1B C13B 97.71(8) . .
C7B P1B S4B 120.82(8) . .
C7B P1B C13B 97.81(8) . .
C13B P1B S4B 120.70(8) . .
C2B O1B C14B 118.20(14) . .
C8B O2B C6B 118.53(14) . .
C12B O3B C18B 118.40(14) . .
C2B C1B P1B 119.50(14) . .
C6B C1B P1B 119.99(14) . .
C6B C1B C2B 120.06(16) . .
O1B C2B C1B 120.75(16) . .
C3B C2B O1B 119.13(17) . .
C3B C2B C1B 120.12(18) . .
C2B C3B H3B 121.0 . .
C2B C3B C4B 118.08(18) . .
C4B C3B H3B 121.0 . .
C3B C4B H4B 119.0 . .
C5B C4B C3B 121.96(18) . .
C5B C4B H4B 119.0 . .
C4B C5B H5B 120.6 . .
C6B C5B C4B 118.71(18) . .
C6B C5B H5B 120.6 . .
C1B C6B O2B 120.60(16) . .
C5B C6B O2B 119.53(17) . .
C5B C6B C1B 119.87(18) . .
C8B C7B P1B 119.54(14) . .
C8B C7B C12B 120.60(17) . .
C12B C7B P1B 119.45(15) . .
C7B C8B O2B 120.90(16) . .
C9B C8B O2B 119.30(17) . .
C9B C8B C7B 119.79(18) . .
C8B C9B H9B 121.0 . .
C8B C9B C10B 117.95(19) . .
C10B C9B H9B 121.0 . .
C9B C10B H10B 118.7 . .
C11B C10B C9B 122.57(19) . .
C11B C10B H10B 118.7 . .
C10B C11B H11B 120.8 . .
C12B C11B C10B 118.46(18) . .
C12B C11B H11B 120.8 . .
O3B C12B C7B 120.59(17) . .
C11B C12B O3B 119.95(17) . .
C11B C12B C7B 119.43(18) . .
C14B C13B P1B 119.42(14) . .
C14B C13B C18B 120.48(17) . .
C18B C13B P1B 119.59(14) . .
C13B C14B O1B 120.78(16) . .
C15B C14B O1B 119.15(16) . .
C15B C14B C13B 120.03(17) . .
C14B C15B H15B 121.2 . .
C16B C15B C14B 117.63(18) . .
C16B C15B H15B 121.2 . .
C15B C16B H16B 118.5 . .
C15B C16B C17B 123.04(18) . .
C17B C16B H16B 118.5 . .
C16B C17B H17B 120.8 . .
C18B C17B C16B 118.36(18) . .
C18B C17B H17B 120.8 . .
C13B C18B O3B 120.59(17) . .
C17B C18B O3B 119.92(17) . .
C17B C18B C13B 119.49(18) . .
O4A P1A C1A 119.14(18) . .
O4A P1A C7A 119.89(18) . .
O4A P1A C13A 119.06(18) . .
C1A P1A S4A 122.6(6) . .
C7A P1A S4A 117.6(6) . .
C7A P1A C1A 97.95(8) . .
C13A P1A S4A 117.7(6) . .
C13A P1A C1A 97.94(8) . .
C13A P1A C7A 98.14(8) . .
C2A O1A C14A 118.81(13) . .
C8A O2A C6A 118.31(13) . .
C12A O3A C18A 118.73(13) . .
C2A C1A P1A 119.35(13) . .
C6A C1A P1A 119.71(13) . .
C6A C1A C2A 120.73(16) . .
O1A C2A C1A 121.04(15) . .
C3A C2A O1A 119.56(16) . .
C3A C2A C1A 119.40(17) . .
C2A C3A H3A 121.0 . .
C2A C3A C4A 118.07(18) . .
C4A C3A H3A 121.0 . .
C3A C4A H4A 118.6 . .
C3A C4A C5A 122.86(17) . .
C5A C4A H4A 118.6 . .
C4A C5A H5A 121.0 . .
C6A C5A C4A 117.96(18) . .
C6A C5A H5A 121.0 . .
C1A C6A O2A 120.51(15) . .
C5A C6A O2A 119.70(16) . .
C5A C6A C1A 119.79(17) . .
C8A C7A P1A 119.34(13) . .
C12A C7A P1A 119.65(14) . .
C12A C7A C8A 120.42(16) . .
C7A C8A O2A 120.96(15) . .
C9A C8A O2A 119.19(16) . .
C9A C8A C7A 119.84(17) . .
C8A C9A H9A 121.0 . .
C8A C9A C10A 118.03(18) . .
C10A C9A H9A 121.0 . .
C9A C10A H10A 118.6 . .
C11A C10A C9A 122.72(18) . .
C11A C10A H10A 118.6 . .
C10A C11A H11A 121.0 . .
C12A C11A C10A 118.08(18) . .
C12A C11A H11A 121.0 . .
C7A C12A O3A 120.93(16) . .
C11A C12A O3A 119.24(16) . .
C11A C12A C7A 119.81(17) . .
C14A C13A P1A 119.34(13) . .
C18A C13A P1A 119.90(13) . .
C18A C13A C14A 120.45(16) . .
C13A C14A O1A 121.07(15) . .
C15A C14A O1A 119.41(15) . .
C15A C14A C13A 119.50(16) . .
C14A C15A H15A 120.9 . .
C14A C15A C16A 118.10(17) . .
C16A C15A H15A 120.9 . .
C15A C16A H16A 118.5 . .
C15A C16A C17A 123.06(17) . .
C17A C16A H16A 118.5 . .
C16A C17A H17A 121.3 . .
C18A C17A C16A 117.43(17) . .
C18A C17A H17A 121.3 . .
C13A C18A O3A 120.51(16) . .
C17A C18A O3A 119.28(16) . .
C17A C18A C13A 120.20(17) . .

loop_
_geom_bond_atom_site_label_1
_geom_bond_atom_site_label_2
_geom_bond_distance
_geom_bond_site_symmetry_2
S4B P1B 1.923(2) .
O4B P1B 1.513(4) .
P1B C1B 1.7506(17) .
P1B C7B 1.7524(18) .
P1B C13B 1.7538(19) .
O1B C2B 1.390(2) .
O1B C14B 1.399(2) .
O2B C6B 1.402(2) .
O2B C8B 1.400(2) .
O3B C12B 1.395(2) .
O3B C18B 1.398(2) .
C1B C2B 1.397(3) .
C1B C6B 1.388(3) .
C2B C3B 1.385(3) .
C3B H3B 0.9500 .
C3B C4B 1.396(3) .
C4B H4B 0.9500 .
C4B C5B 1.396(3) .
C5B H5B 0.9500 .
C5B C6B 1.381(3) .
C7B C8B 1.392(3) .
C7B C12B 1.397(2) .
C8B C9B 1.382(3) .
C9B H9B 0.9500 .
C9B C10B 1.398(3) .
C10B H10B 0.9500 .
C10B C11B 1.389(3) .
C11B H11B 0.9500 .
C11B C12B 1.381(3) .
C13B C14B 1.393(3) .
C13B C18B 1.394(2) .
C14B C15B 1.389(3) .
C15B H15B 0.9500 .
C15B C16B 1.388(3) .
C16B H16B 0.9500 .
C16B C17B 1.390(3) .
C17B H17B 0.9500 .
C17B C18B 1.385(3) .
O4A P1A 1.481(4) .
S4A P1A 1.784(11) .
P1A C1A 1.7489(17) .
P1A C7A 1.7480(17) .
P1A C13A 1.7437(18) .
O1A C2A 1.393(2) .
O1A C14A 1.398(2) .
O2A C6A 1.400(2) .
O2A C8A 1.396(2) .
O3A C12A 1.397(2) .
O3A C18A 1.402(2) .
C1A C2A 1.394(2) .
C1A C6A 1.390(3) .
C2A C3A 1.387(2) .
C3A H3A 0.9500 .
C3A C4A 1.389(3) .
C4A H4A 0.9500 .
C4A C5A 1.393(3) .
C5A H5A 0.9500 .
C5A C6A 1.382(2) .
C7A C8A 1.393(2) .
C7A C12A 1.393(2) .
C8A C9A 1.383(3) .
C9A H9A 0.9500 .
C9A C10A 1.393(3) .
C10A H10A 0.9500 .
C10A C11A 1.392(3) .
C11A H11A 0.9500 .
C11A C12A 1.383(3) .
C13A C14A 1.396(2) .
C13A C18A 1.394(2) .
C14A C15A 1.381(3) .
C15A H15A 0.9500 .
C15A C16A 1.393(3) .
C16A H16A 0.9500 .
C16A C17A 1.395(3) .
C17A H17A 0.9500 .
C17A C18A 1.379(3) .

_cod_database_fobs_code 4517233
